data_4321474
loop_
_publ_author_name
'M. Victoria Jim\'enez'
'Eduardo Sola'
'M. Angeles Egea'
'Aline Huet'
'Ana C. Francisco'
'Fernando J. Lahoz'
'Luis A. Oro'

_publ_contact_author
;
  Dr. Fernando J. Lahoz
  Departamento de Qu\'imica Inorg\'anica
  Facultad de Ciencias
  Universidad de Zaragoza
  50009 Zaragoza, Spain
;
_publ_contact_author_email lahoz@posta.unizar.es
_publ_section_title
;
 Key Factors Determining the Course of Methyl Iodide Oxidative Addition to
 Diamidonaphthalene-Bridged Diiridium(I) and Dirhodium(I) Complexes
;
_journal_name_full 'Inorganic Chemistry'
_journal_page_first 4868
_journal_page_last 4878
_journal_paper_doi 10.1021/ic000497d
_journal_volume 39
_journal_year 2000
_chemical_formula_moiety 'C30 H50 N2 O2 P2 Rh2'
_chemical_formula_sum 'C30 H50 N2 O2 P2 Rh2'
_chemical_formula_weight 738.48
_chemical_name_systematic
;
 ?
;
_space_group_IT_number 15
_symmetry_cell_setting monoclinic
_symmetry_space_group_name_Hall '-C 2yc'
_symmetry_space_group_name_H-M 'C 1 2/c 1'
_atom_sites_solution_hydrogens geom
_atom_sites_solution_primary direct
_atom_sites_solution_secondary difmap
_audit_creation_method SHELXL-97
_cell_angle_alpha 90.00
_cell_angle_beta 101.049(2)
_cell_angle_gamma 90.00
_cell_formula_units_Z 4
_cell_length_a 17.8409(18)
_cell_length_b 11.9065(12)
_cell_length_c 15.8100(16)
_cell_measurement_reflns_used 79
_cell_measurement_temperature 153(2)
_cell_measurement_theta_max 28
_cell_measurement_theta_min 2
_cell_volume 3296.1(6)
_computing_cell_refinement 'XSCANS, Bruker'
_computing_data_collection 'XSCANS, Bruker SMART'
_computing_data_reduction 'SAINT program, v. 4.0 (Bruker 1995)'
_computing_molecular_graphics 'XP, SHELXTL v. 5 (Bruker 1994)'
_computing_publication_material 'CIFTAB (Sheldrick, 1997)'
_computing_structure_refinement 'SHELXL-97 (Sheldrick, 1997)'
_computing_structure_solution 'SHELXS-97 (Sheldrick, 1997)'
_diffrn_ambient_temperature 153(2)
_diffrn_measured_fraction_theta_full 0.361
_diffrn_measured_fraction_theta_max 0.361
_diffrn_measurement_device_type 'Bruker SMART CCD diffractometer'
_diffrn_measurement_method '\w rotations with narrow frames'
_diffrn_radiation_monochromator graphite
_diffrn_radiation_source 'fine-focus sealed tube'
_diffrn_radiation_type MoK\a
_diffrn_radiation_wavelength 0.71073
_diffrn_reflns_av_R_equivalents 0.0471
_diffrn_reflns_av_sigmaI/netI 0.0740
_diffrn_reflns_limit_h_max 5
_diffrn_reflns_limit_h_min -23
_diffrn_reflns_limit_k_max 14
_diffrn_reflns_limit_k_min -10
_diffrn_reflns_limit_l_max 20
_diffrn_reflns_limit_l_min -21
_diffrn_reflns_number 5844
_diffrn_reflns_theta_full 28.30
_diffrn_reflns_theta_max 28.30
_diffrn_reflns_theta_min 2.33
_diffrn_standards_decay_% 0
_diffrn_standards_interval_time 240
_exptl_absorpt_coefficient_mu 1.126
_exptl_absorpt_correction_T_max 0.9153
_exptl_absorpt_correction_T_min 0.8061
_exptl_absorpt_correction_type empirical
_exptl_absorpt_process_details ' XPREP program of the SHELXTL package (Bruker, 1994)'
_exptl_crystal_colour orange
_exptl_crystal_density_diffrn 1.488
_exptl_crystal_density_method 'not measured'
_exptl_crystal_description needles
_exptl_crystal_F_000 1520
_exptl_crystal_size_max 0.20
_exptl_crystal_size_mid 0.08
_exptl_crystal_size_min 0.08
_refine_diff_density_max 0.536
_refine_diff_density_min -0.500
_refine_diff_density_rms 0.109
_refine_ls_extinction_coef 0.00080(9)
_refine_ls_extinction_expression Fc^*^=kFc[1+0.001xFc^2^\l^3^/sin(2\q)]^-1/4^
_refine_ls_extinction_method SHELXL
_refine_ls_goodness_of_fit_ref 0.997
_refine_ls_hydrogen_treatment mixed
_refine_ls_matrix_type full
_refine_ls_number_parameters 231
_refine_ls_number_reflns 3100
_refine_ls_number_restraints 0
_refine_ls_restrained_S_all 0.997
_refine_ls_R_factor_all 0.0775
_refine_ls_R_factor_gt 0.0385
_refine_ls_shift/su_max 0.002
_refine_ls_shift/su_mean 0.000
_refine_ls_structure_factor_coef Fsqd
_refine_ls_weighting_details 'w=1/[\s^2^(Fo^2^)+(0.0269P)^2^+0.0000P] where P=(Fo^2^+2Fc^2^)/3'
_refine_ls_weighting_scheme calc
_refine_ls_wR_factor_gt 0.0661
_refine_ls_wR_factor_ref 0.0759
_reflns_number_gt 2073
_reflns_number_total 3100
_reflns_threshold_expression >2sigma(I)
_cod_data_source_file ic000497d_2.cif
_cod_data_source_block compound3
_cod_depositor_comments
;
The following automatic conversions were performed:

'_refine_ls_weighting_scheme' value 'calc
w=1/[\s^2^(Fo^2^)+(0.0269P)^2^+0.0000P] where P=(Fo^2^+2Fc^2^)/3' was
changed to 'calc'. New tag '_refine_ls_weighting_details' was
created. The value of the new tag was set to
'w=1/[\s^2^(Fo^2^)+(0.0269P)^2^+0.0000P] where P=(Fo^2^+2Fc^2^)/3'.

Automatic conversion script
Id: cif_fix_values 3143 2015-03-26 13:38:13Z robertas 
;
_cod_database_code 4321474

loop_
_symmetry_equiv_pos_as_xyz
'x, y, z'
'-x, y, -z+1/2'
'x+1/2, y+1/2, z'
'-x+1/2, y+1/2, -z+1/2'
'-x, -y, -z'
'x, -y, z-1/2'
'-x+1/2, -y+1/2, -z'
'x+1/2, -y+1/2, z-1/2'

loop_
_atom_site_label
_atom_site_type_symbol
_atom_site_fract_x
_atom_site_fract_y
_atom_site_fract_z
_atom_site_U_iso_or_equiv
_atom_site_adp_type
_atom_site_occupancy
_atom_site_calc_flag
_atom_site_refinement_flags
_atom_site_disorder_assembly
_atom_site_disorder_group
Rh1 Rh 0.077615(15) 0.49365(3) 0.240083(19) 0.01589(12) Uani 1 d . . .
N1 N -0.02259(18) 0.4166(4) 0.1680(2) 0.0195(10) Uani 1 d . . .
HN1 H -0.034(2) 0.439(4) 0.122(3) 0.023 Uiso 1 d . . .
C1 C -0.01963(19) 0.2984(4) 0.1694(3) 0.0188(11) Uani 1 d . . .
C2 C -0.0356(2) 0.2363(5) 0.0944(3) 0.0287(13) Uani 1 d . . .
H2 H -0.0494(19) 0.281(3) 0.045(3) 0.010(11) Uiso 1 d . . .
C3 C -0.0325(3) 0.1195(6) 0.0953(5) 0.0410(16) Uani 1 d . . .
H3 H -0.047(3) 0.077(5) 0.045(3) 0.055(18) Uiso 1 d . . .
C4 C -0.0158(2) 0.0637(6) 0.1708(5) 0.0443(18) Uani 1 d . . .
H4 H -0.010(2) -0.006(4) 0.178(3) 0.013(13) Uiso 1 d . . .
C9 C 0.0000 0.2403(6) 0.2500 0.0199(16) Uani 1 d S . .
C10 C 0.0000 0.1227(6) 0.2500 0.0278(18) Uani 1 d S . .
P1 P 0.17687(5) 0.56478(11) 0.33697(7) 0.0174(3) Uani 1 d . . .
C11 C 0.2136(2) 0.4586(4) 0.4194(3) 0.0243(12) Uani 1 d . . .
H11 H 0.170(2) 0.440(3) 0.442(3) 0.021(11) Uiso 1 d . . .
C12 C 0.2771(3) 0.4962(6) 0.4932(3) 0.0441(16) Uani 1 d . . .
H12A H 0.2835(11) 0.4415(18) 0.5382(14) 0.036(15) Uiso 1 calc R . .
H12B H 0.2638(8) 0.567(2) 0.5149(14) 0.06(2) Uiso 1 calc R . .
H12C H 0.3238(13) 0.504(2) 0.4724(7) 0.049(15) Uiso 1 calc R . .
C13 C 0.2327(3) 0.3467(5) 0.3806(4) 0.0418(15) Uani 1 d . . .
H13A H 0.2805(15) 0.3551(8) 0.3571(19) 0.09(2) Uiso 1 calc R . .
H13B H 0.1897(13) 0.3245(15) 0.3332(17) 0.08(2) Uiso 1 calc R . .
H13C H 0.2402(16) 0.2875(16) 0.4263(12) 0.031(13) Uiso 1 calc R . .
C14 C 0.1490(2) 0.6831(4) 0.3995(3) 0.0243(12) Uani 1 d . . .
H14 H 0.201(2) 0.710(3) 0.445(2) 0.022(11) Uiso 1 d . . .
C15 C 0.0885(2) 0.6520(5) 0.4512(3) 0.0402(16) Uani 1 d . . .
H15A H 0.0799(12) 0.7153(17) 0.4874(16) 0.060(18) Uiso 1 calc R . .
H15B H 0.1057(8) 0.587(2) 0.4876(16) 0.036(15) Uiso 1 calc R . .
H15C H 0.0409(12) 0.633(2) 0.4119(9) 0.020(11) Uiso 1 calc R . .
C16 C 0.1198(3) 0.7802(5) 0.3389(4) 0.0483(18) Uani 1 d . . .
H16A H 0.0749(15) 0.7577(10) 0.3005(16) 0.057(17) Uiso 1 calc R . .
H16B H 0.1577(12) 0.8004(18) 0.3072(17) 0.053(18) Uiso 1 calc R . .
H16C H 0.1088(16) 0.8427(18) 0.3716(9) 0.056(19) Uiso 1 calc R . .
C17 C 0.2566(2) 0.6247(5) 0.2909(3) 0.0279(13) Uani 1 d . . .
H17 H 0.231(2) 0.674(4) 0.249(3) 0.035(14) Uiso 1 d . . .
C18 C 0.2973(2) 0.5353(5) 0.2474(3) 0.0426(17) Uani 1 d . . .
H18A H 0.3277(13) 0.5730(10) 0.2068(16) 0.029(12) Uiso 1 calc R . .
H18B H 0.2580(9) 0.4823(18) 0.2132(15) 0.039(14) Uiso 1 calc R . .
H18C H 0.3335(14) 0.4910(17) 0.2930(10) 0.048(15) Uiso 1 calc R . .
C19 C 0.3146(2) 0.7004(5) 0.3501(3) 0.0373(15) Uani 1 d . . .
H19A H 0.3467(12) 0.6531(12) 0.3960(15) 0.015(11) Uiso 1 calc R . .
H19B H 0.2864(7) 0.759(2) 0.3779(15) 0.07(2) Uiso 1 calc R . .
H19C H 0.3485(13) 0.7387(19) 0.3149(9) 0.057(17) Uiso 1 calc R . .
O1 O 0.12962(16) 0.6074(3) 0.0968(2) 0.0366(10) Uani 1 d . . .
C20 C 0.1116(2) 0.5629(5) 0.1503(3) 0.0251(12) Uani 1 d . . .

loop_
_atom_site_aniso_label
_atom_site_aniso_U_11
_atom_site_aniso_U_22
_atom_site_aniso_U_33
_atom_site_aniso_U_23
_atom_site_aniso_U_13
_atom_site_aniso_U_12
Rh1 0.01439(14) 0.0183(2) 0.01487(15) -0.0002(2) 0.00242(9) -0.00100(16)
N1 0.0176(17) 0.023(3) 0.0167(19) -0.002(2) -0.0003(15) -0.0001(15)
C1 0.0110(18) 0.017(3) 0.029(3) -0.005(2) 0.0038(17) -0.0018(17)
C2 0.014(2) 0.036(4) 0.036(3) -0.011(3) 0.0022(19) -0.001(2)
C3 0.024(2) 0.037(5) 0.061(4) -0.028(4) 0.006(3) -0.005(2)
C4 0.019(2) 0.014(4) 0.101(6) -0.014(4) 0.014(3) -0.001(2)
C9 0.007(2) 0.012(4) 0.043(4) 0.000 0.008(2) 0.000
C10 0.014(3) 0.008(5) 0.063(5) 0.000 0.011(3) 0.000
P1 0.0143(5) 0.0196(8) 0.0178(6) -0.0006(6) 0.0020(4) 0.0006(4)
C11 0.026(2) 0.028(4) 0.018(2) -0.001(2) 0.0031(18) 0.0035(19)
C12 0.036(2) 0.054(5) 0.034(3) 0.009(4) -0.016(2) -0.001(3)
C13 0.050(3) 0.031(4) 0.042(3) 0.008(3) 0.004(3) 0.013(3)
C14 0.021(2) 0.019(3) 0.031(3) -0.010(2) -0.0004(19) 0.0017(18)
C15 0.024(2) 0.046(5) 0.054(4) -0.029(4) 0.017(2) -0.001(2)
C16 0.047(3) 0.021(4) 0.071(4) -0.010(4) -0.005(3) 0.008(3)
C17 0.020(2) 0.037(4) 0.026(3) 0.006(3) 0.0039(19) -0.003(2)
C18 0.021(2) 0.075(5) 0.033(3) -0.011(3) 0.009(2) -0.004(2)
C19 0.025(2) 0.046(4) 0.039(3) 0.002(3) 0.002(2) -0.018(2)
O1 0.0356(18) 0.049(3) 0.0223(19) 0.0127(19) -0.0020(14) -0.0135(16)
C20 0.0124(19) 0.037(4) 0.025(2) -0.012(3) 0.0000(17) -0.0021(19)

loop_
_atom_type_symbol
_atom_type_description
_atom_type_scat_dispersion_real
_atom_type_scat_dispersion_imag
_atom_type_scat_source
C C 0.0033 0.0016 'International Tables Vol C Tables 4.2.6.8 and 6.1.1.4'
H H 0.0000 0.0000 'International Tables Vol C Tables 4.2.6.8 and 6.1.1.4'
N N 0.0061 0.0033 'International Tables Vol C Tables 4.2.6.8 and 6.1.1.4'
O O 0.0106 0.0060 'International Tables Vol C Tables 4.2.6.8 and 6.1.1.4'
P P 0.1023 0.0942 'International Tables Vol C Tables 4.2.6.8 and 6.1.1.4'
Rh Rh -1.1178 0.9187 'International Tables Vol C Tables 4.2.6.8 and 6.1.1.4'

loop_
_geom_angle_atom_site_label_1
_geom_angle_atom_site_label_2
_geom_angle_atom_site_label_3
_geom_angle
_geom_angle_site_symmetry_1
_geom_angle_site_symmetry_3
_geom_angle_publ_flag
C20 Rh1 N1 171.66(15) . 2 ?
C20 Rh1 N1 98.42(16) . . ?
N1 Rh1 N1 74.27(17) 2 . ?
C20 Rh1 P1 91.36(13) . . ?
N1 Rh1 P1 95.90(10) 2 . ?
N1 Rh1 P1 170.16(10) . . ?
C20 Rh1 Rh1 123.75(12) . 2 ?
N1 Rh1 Rh1 48.24(9) 2 2 ?
N1 Rh1 Rh1 47.60(10) . 2 ?
P1 Rh1 Rh1 125.09(3) . 2 ?
C1 N1 Rh1 116.4(3) . 2 ?
C1 N1 Rh1 113.3(2) . . ?
Rh1 N1 Rh1 84.16(14) 2 . ?
C1 N1 HN1 111(4) . . ?
Rh1 N1 HN1 116(3) 2 . ?
Rh1 N1 HN1 113(3) . . ?
C2 C1 N1 121.4(4) . . ?
C2 C1 C9 118.7(5) . . ?
N1 C1 C9 119.9(4) . . ?
C1 C2 C3 121.8(5) . . ?
C1 C2 H2 113(3) . . ?
C3 C2 H2 125(3) . . ?
C4 C3 C2 120.1(6) . . ?
C4 C3 H3 118(4) . . ?
C2 C3 H3 121(4) . . ?
C3 C4 C10 120.7(6) . . ?
C3 C4 H4 127(3) . . ?
C10 C4 H4 112(3) . . ?
C10 C9 C1 118.9(3) . . ?
C10 C9 C1 118.9(3) . 2 ?
C1 C9 C1 122.2(6) . 2 ?
C9 C10 C4 119.8(4) . . ?
C9 C10 C4 119.8(4) . 2 ?
C4 C10 C4 120.5(8) . 2 ?
C11 P1 C14 103.9(2) . . ?
C11 P1 C17 110.2(2) . . ?
C14 P1 C17 102.8(2) . . ?
C11 P1 Rh1 110.29(16) . . ?
C14 P1 Rh1 113.02(13) . . ?
C17 P1 Rh1 115.79(16) . . ?
C12 C11 C13 111.8(4) . . ?
C12 C11 P1 116.7(4) . . ?
C13 C11 P1 112.9(3) . . ?
C12 C11 H11 109(2) . . ?
C13 C11 H11 102(3) . . ?
P1 C11 H11 103(3) . . ?
C11 C12 H12A 109.5 . . ?
C11 C12 H12B 109.5 . . ?
H12A C12 H12B 109.5 . . ?
C11 C12 H12C 109.5 . . ?
H12A C12 H12C 109.5 . . ?
H12B C12 H12C 109.5 . . ?
C11 C13 H13A 109.5 . . ?
C11 C13 H13B 109.5 . . ?
H13A C13 H13B 109.5 . . ?
C11 C13 H13C 109.5 . . ?
H13A C13 H13C 109.5 . . ?
H13B C13 H13C 109.5 . . ?
C15 C14 C16 109.3(4) . . ?
C15 C14 P1 113.2(3) . . ?
C16 C14 P1 109.6(4) . . ?
C15 C14 H14 109(2) . . ?
C16 C14 H14 109(2) . . ?
P1 C14 H14 107(2) . . ?
C14 C15 H15A 109.5 . . ?
C14 C15 H15B 109.5 . . ?
H15A C15 H15B 109.5 . . ?
C14 C15 H15C 109.5 . . ?
H15A C15 H15C 109.5 . . ?
H15B C15 H15C 109.5 . . ?
C14 C16 H16A 109.5 . . ?
C14 C16 H16B 109.5 . . ?
H16A C16 H16B 109.5 . . ?
C14 C16 H16C 109.5 . . ?
H16A C16 H16C 109.5 . . ?
H16B C16 H16C 109.5 . . ?
C18 C17 C19 111.0(4) . . ?
C18 C17 P1 112.0(4) . . ?
C19 C17 P1 117.4(3) . . ?
C18 C17 H17 110(3) . . ?
C19 C17 H17 104(3) . . ?
P1 C17 H17 102(3) . . ?
C17 C18 H18A 109.5 . . ?
C17 C18 H18B 109.5 . . ?
H18A C18 H18B 109.5 . . ?
C17 C18 H18C 109.5 . . ?
H18A C18 H18C 109.5 . . ?
H18B C18 H18C 109.5 . . ?
C17 C19 H19A 109.5 . . ?
C17 C19 H19B 109.5 . . ?
H19A C19 H19B 109.5 . . ?
C17 C19 H19C 109.5 . . ?
H19A C19 H19C 109.5 . . ?
H19B C19 H19C 109.5 . . ?
O1 C20 Rh1 177.2(4) . . ?

loop_
_geom_bond_atom_site_label_1
_geom_bond_atom_site_label_2
_geom_bond_distance
_geom_bond_site_symmetry_2
_geom_bond_publ_flag
Rh1 C20 1.841(5) . ?
Rh1 N1 2.113(4) 2 ?
Rh1 N1 2.134(3) . ?
Rh1 P1 2.2715(11) . ?
Rh1 Rh1 2.8461(6) 2 ?
N1 C1 1.408(6) . ?
N1 Rh1 2.113(4) 2 ?
N1 HN1 0.77(4) . ?
C1 C2 1.379(6) . ?
C1 C9 1.434(5) . ?
C2 C3 1.392(7) . ?
C2 H2 0.93(4) . ?
C3 C4 1.349(8) . ?
C3 H3 0.94(5) . ?
C4 C10 1.416(7) . ?
C4 H4 0.84(4) . ?
C9 C10 1.400(9) . ?
C9 C1 1.434(5) 2 ?
C10 C4 1.416(7) 2 ?
P1 C11 1.844(5) . ?
P1 C14 1.844(5) . ?
P1 C17 1.861(4) . ?
C11 C12 1.528(6) . ?
C11 C13 1.532(6) . ?
C11 H11 0.93(4) . ?
C12 H12A 0.9558 . ?
C12 H12B 0.9558 . ?
C12 H12C 0.9558 . ?
C13 H13A 0.9996 . ?
C13 H13B 0.9996 . ?
C13 H13C 0.9996 . ?
C14 C15 1.520(6) . ?
C14 C16 1.528(7) . ?
C14 H14 1.10(4) . ?
C15 H15A 0.9756 . ?
C15 H15B 0.9756 . ?
C15 H15C 0.9756 . ?
C16 H16A 0.9473 . ?
C16 H16B 0.9473 . ?
C16 H16C 0.9473 . ?
C17 C18 1.525(6) . ?
C17 C19 1.544(6) . ?
C17 H17 0.94(5) . ?
C18 H18A 1.0186 . ?
C18 H18B 1.0186 . ?
C18 H18C 1.0186 . ?
C19 H19A 1.0065 . ?
C19 H19B 1.0065 . ?
C19 H19C 1.0065 . ?
O1 C20 1.098(5) . ?
